data_2311809
loop_
_publ_author_name
'Hennings, Erik'
'Schmidt, Horst'
'Voigt, Wolfgang'

_publ_section_title
;
 Crystal structures of hydrates of simple inorganic salts. II. Water-rich
 calcium bromide and iodide hydrates: CaBr2 &#x00B7; 9H2O, CaI2 &#x00B7;
 8H2O, CaI2 &#x00B7; 7H2O and CaI2 &#x00B7; 6.5H2O.
;
_journal_coeditor_code QS3039
_journal_issue 'Pt 9'
_journal_name_full 'Acta crystallographica. Section C, Structural chemistry'
_journal_page_first 876
_journal_page_last 881
_journal_paper_doi 10.1107/S2053229614018002
_journal_volume 70
_journal_year 2014
_chemical_formula_iupac 'Ca Br2, 9H2 O'
_chemical_formula_moiety 'Ca 2+. 2(Br -), 9(H2 O)'
_chemical_formula_sum 'Br2 Ca H18 O9'
_chemical_formula_weight 362.02
_chemical_name_common 'calcium bromide nonahydrate'
_chemical_name_systematic
;
Calcium bromide nonahydrate
;
_space_group_crystal_system monoclinic
_space_group_IT_number 14
_space_group_name_Hall '-P 2yn'
_space_group_name_H-M_alt 'P 1 21/n 1'
_atom_sites_solution_hydrogens difmap
_audit_creation_method SHELXL-2012
_cell_angle_alpha 90
_cell_angle_beta 101.041(8)
_cell_angle_gamma 90
_cell_formula_units_Z 4
_cell_length_a 7.8354(8)
_cell_length_b 8.7538(5)
_cell_length_c 18.2615(18)
_cell_measurement_reflns_used 2310
_cell_measurement_temperature 100
_cell_measurement_theta_max 29.58
_cell_measurement_theta_min 2.25
_cell_volume 1229.36(19)
_computing_cell_refinement 'X-AREA (Stoe & Cie, 2009)'
_computing_data_collection 'X-AREA (Stoe & Cie, 2009)'
_computing_data_reduction 'X-RED (Stoe & Cie, 2009)'
_computing_molecular_graphics 'SHELXL2012 (Sheldrick, 2008)'
_computing_publication_material 'SHELXL2012 (Sheldrick, 2008)'
_computing_structure_refinement 'SHELXL2012 (Sheldrick, 2008)'
_computing_structure_solution 'SHELXS97 (Sheldrick, 2008)'
_diffrn_ambient_temperature 100
_diffrn_detector_area_resol_mean 6.67
_diffrn_measured_fraction_theta_full 0.999
_diffrn_measured_fraction_theta_max 0.983
_diffrn_measurement_device '2-circle goniometer'
_diffrn_measurement_device_type 'Stoe IPDS 2T'
_diffrn_measurement_method 'rotation method'
_diffrn_radiation_type MoK\a
_diffrn_radiation_wavelength 0.71073
_diffrn_reflns_av_R_equivalents 0.1002
_diffrn_reflns_limit_h_max 10
_diffrn_reflns_limit_h_min -10
_diffrn_reflns_limit_k_max 12
_diffrn_reflns_limit_k_min -10
_diffrn_reflns_limit_l_max 25
_diffrn_reflns_limit_l_min -25
_diffrn_reflns_number 3495
_diffrn_reflns_theta_full 25.242
_diffrn_reflns_theta_max 27.247
_diffrn_reflns_theta_min 2.589
_exptl_absorpt_coefficient_mu 7.026
_exptl_absorpt_correction_T_max 0.2967
_exptl_absorpt_correction_T_min 0.0814
_exptl_absorpt_correction_type integration
_exptl_absorpt_process_details '(Coppens, 1970)'
_exptl_crystal_colour colourless
_exptl_crystal_density_diffrn 1.956
_exptl_crystal_description prismatic
_exptl_crystal_F_000 720
_exptl_crystal_size_max 0.6
_exptl_crystal_size_mid 0.342
_exptl_crystal_size_min 0.267
_refine_diff_density_max 1.326
_refine_diff_density_min -1.450
_refine_ls_extinction_coef 0.0023(5)
_refine_ls_extinction_expression Fc^*^=kFc[1+0.001xFc^2^\l^3^/sin(2\q)]^-1/4^
_refine_ls_extinction_method 'SHELXL2012 (Sheldrick, 2008)'
_refine_ls_goodness_of_fit_ref 1.096
_refine_ls_hydrogen_treatment refxyz
_refine_ls_matrix_type full
_refine_ls_number_parameters 166
_refine_ls_number_reflns 2826
_refine_ls_number_restraints 25
_refine_ls_restrained_S_all 1.091
_refine_ls_R_factor_all 0.0397
_refine_ls_R_factor_gt 0.0357
_refine_ls_shift/su_max 0.001
_refine_ls_shift/su_mean 0.000
_refine_ls_structure_factor_coef Fsqd
_refine_ls_weighting_details
;
w=1/[\s^2^(Fo^2^)+(0.0365P)^2^+1.2235P]
where P=(Fo^2^+2Fc^2^)/3
;
_refine_ls_weighting_scheme calc
_refine_ls_wR_factor_gt 0.0817
_refine_ls_wR_factor_ref 0.0843
_reflns_number_gt 2968
_reflns_number_total 3495
_reflns_threshold_expression I>2\s(I)
_cod_data_source_file qs3039sup1.cif
_cod_data_source_block CaBr2_9H2O_100K
_cod_original_sg_symbol_H-M 'P 21/n'
_cod_database_code 2311809
_shelx_space_group_comment
;
The symmetry employed for this shelxl refinement is uniquely defined
by the following loop, which should always be used as a source of
symmetry information in preference to the above space-group names.
They are only intended as comments.
;
_shelxl_version_number .000002012

loop_
_space_group_symop_operation_xyz
'x, y, z'
'-x+1/2, y+1/2, -z+1/2'
'-x, -y, -z'
'x-1/2, -y-1/2, z-1/2'

loop_
_atom_site_type_symbol
_atom_site_label
_atom_site_fract_x
_atom_site_fract_y
_atom_site_fract_z
_atom_site_U_iso_or_equiv
_atom_site_adp_type
_atom_site_calc_flag
_atom_site_occupancy
Br Br1 0.52307(4) 0.71505(3) 0.22957(2) 0.01504(11) Uani d 1
Br Br2 0.00258(4) 0.19104(3) 0.87402(2) 0.01546(11) Uani d 1
Ca Ca1 0.41441(7) 0.23986(6) 0.10287(3) 0.00879(14) Uani d 1
O O7 0.1079(3) 0.2300(2) 0.05865(13) 0.0147(4) Uani d 1
H H7A 0.039(4) 0.292(3) 0.069(2) 0.018 Uiso d 1
H H7B 0.069(5) 0.202(3) 0.0161(9) 0.005(8) Uiso d 1
O O8 0.3610(3) 0.5185(2) 0.06304(12) 0.0138(4) Uani d 1
H H8A 0.285(3) 0.522(4) 0.0251(10) 0.017 Uiso d 1
H H8B 0.320(4) 0.561(4) 0.0959(12) 0.017 Uiso d 1
O O6 0.4201(3) 0.2468(2) -0.03275(12) 0.0126(4) Uani d 1
H H6A 0.324(3) 0.239(4) -0.0596(18) 0.015 Uiso d 1
H H6B 0.472(5) 0.316(3) -0.050(2) 0.015 Uiso d 1
O O2 0.6532(3) 0.3952(2) 0.17140(12) 0.0140(4) Uani d 1
H H2A 0.723(4) 0.347(3) 0.2019(15) 0.017 Uiso d 1
H H2B 0.627(5) 0.472(3) 0.1919(18) 0.036(13) Uiso d 1
O O1 0.2750(3) 0.3823(2) 0.19272(12) 0.0149(4) Uani d 1
H H1A 0.201(3) 0.336(4) 0.2104(17) 0.018 Uiso d 1
H H1B 0.343(4) 0.419(4) 0.2280(13) 0.018 Uiso d 1
O O4 0.6901(3) 0.1232(3) 0.08975(12) 0.0170(4) Uani d 1
H H4B 0.708(5) 0.083(4) 0.0516(13) 0.020 Uiso d 1
H H4A 0.778(3) 0.102(4) 0.1200(17) 0.020 Uiso d 1
O O5 0.3302(3) -0.0246(2) 0.06151(12) 0.0140(4) Uani d 1
H H5A 0.252(3) -0.060(4) 0.081(2) 0.017 Uiso d 1
H H5B 0.414(3) -0.083(3) 0.073(2) 0.017 Uiso d 1
O O3 0.4753(3) 0.0966(2) 0.21596(12) 0.0198(5) Uani d 1
H H3A 0.487(5) 0.0038(12) 0.2188(18) 0.024 Uiso d 1
H H3B 0.474(6) 0.129(3) 0.2579(10) 0.024 Uiso d 1
O O9 0.1293(3) 0.5406(2) 0.92976(12) 0.0154(4) Uani d 1
H H9A 0.087(4) 0.457(2) 0.9169(18) 0.018 Uiso d 1
H H9B 0.187(4) 0.566(4) 0.8988(16) 0.018 Uiso d 1

loop_
_atom_site_aniso_label
_atom_site_aniso_U_11
_atom_site_aniso_U_22
_atom_site_aniso_U_33
_atom_site_aniso_U_12
_atom_site_aniso_U_13
_atom_site_aniso_U_23
Br1 0.01305(17) 0.01404(15) 0.01665(19) 0.00043(10) -0.00059(12) -0.00486(10)
Br2 0.01464(17) 0.01936(16) 0.00992(18) -0.00484(10) -0.00385(12) 0.00137(10)
Ca1 0.0083(3) 0.0107(2) 0.0061(3) -0.00029(19) -0.0018(2) -0.00007(19)
O7 0.0113(10) 0.0188(10) 0.0125(11) 0.0016(8) -0.0018(8) -0.0030(8)
O8 0.0145(10) 0.0163(9) 0.0092(9) -0.0003(8) -0.0011(8) -0.0002(8)
O6 0.0112(10) 0.0162(9) 0.0085(10) -0.0007(8) -0.0029(8) 0.0022(8)
O2 0.0116(9) 0.0130(9) 0.0149(10) 0.0036(7) -0.0037(8) -0.0026(8)
O1 0.0122(10) 0.0210(10) 0.0111(10) -0.0022(8) 0.0014(8) -0.0031(8)
O4 0.0104(10) 0.0249(11) 0.0135(11) 0.0061(8) -0.0028(8) -0.0029(9)
O5 0.0117(10) 0.0136(9) 0.0164(10) 0.0012(8) 0.0018(8) -0.0013(8)
O3 0.0346(13) 0.0135(9) 0.0104(10) 0.0017(9) 0.0019(9) 0.0004(8)
O9 0.0145(10) 0.0153(10) 0.0151(11) 0.0003(8) -0.0001(8) 0.0013(8)

loop_
_atom_type_symbol
_atom_type_description
_atom_type_scat_dispersion_real
_atom_type_scat_dispersion_imag
_atom_type_scat_source
Ca Ca 0.2262 0.3064 'International Tables Vol C Tables 4.2.6.8 and 6.1.1.4'
Br Br -0.2901 2.4595 'International Tables Vol C Tables 4.2.6.8 and 6.1.1.4'
O O 0.0106 0.0060 'International Tables Vol C Tables 4.2.6.8 and 6.1.1.4'
H H 0.0000 0.0000 'International Tables Vol C Tables 4.2.6.8 and 6.1.1.4'

loop_
_geom_angle_atom_site_label_1
_geom_angle_atom_site_label_2
_geom_angle_atom_site_label_3
_geom_angle
O7 Ca1 O3 107.20(9)
O7 Ca1 O4 143.51(8)
O3 Ca1 O4 80.28(8)
O7 Ca1 O2 144.41(7)
O3 Ca1 O2 80.97(8)
O4 Ca1 O2 71.31(7)
O7 Ca1 O1 72.48(7)
O3 Ca1 O1 74.41(8)
O4 Ca1 O1 141.88(8)
O2 Ca1 O1 76.88(7)
O7 Ca1 O5 70.82(7)
O3 Ca1 O5 76.75(7)
O4 Ca1 O5 76.64(7)
O2 Ca1 O5 143.48(7)
O1 Ca1 O5 123.05(7)
O7 Ca1 O6 82.68(8)
O3 Ca1 O6 146.79(7)
O4 Ca1 O6 74.19(7)
O2 Ca1 O6 109.70(7)
O1 Ca1 O6 137.94(7)
O5 Ca1 O6 76.97(7)
O7 Ca1 O8 80.73(7)
O3 Ca1 O8 137.96(7)
O4 Ca1 O8 118.08(8)
O2 Ca1 O8 71.56(7)
O1 Ca1 O8 68.84(7)
O5 Ca1 O8 141.52(7)
O6 Ca1 O8 74.12(7)

loop_
_geom_bond_atom_site_label_1
_geom_bond_atom_site_label_2
_geom_bond_distance
_geom_bond_publ_flag
Ca1 O1 2.475(2) y
Ca1 O2 2.453(2) y
Ca1 O3 2.385(2) y
Ca1 O4 2.442(2) y
Ca1 O5 2.485(2) y
Ca1 O6 2.486(2) y
Ca1 O7 2.384(2) y
Ca1 O8 2.557(2) y

loop_
_geom_hbond_atom_site_label_D
_geom_hbond_atom_site_label_H
_geom_hbond_atom_site_label_A
_geom_hbond_site_symmetry_A
_geom_hbond_distance_DH
_geom_hbond_distance_HA
_geom_hbond_distance_DA
_geom_hbond_angle_DHA
O9 H9B O2 3_666 0.822(10) 1.983(12) 2.800(3) 173(4)
O9 H9A Br2 . 0.821(10) 2.502(12) 3.316(2) 172(3)
O3 H3B Br2 4_665 0.816(10) 2.619(13) 3.405(2) 162(3)
O3 H3A Br1 1_545 0.818(10) 2.547(10) 3.365(2) 179(3)
O5 H5B O6 3_655 0.824(10) 2.16(2) 2.878(3) 146(3)
O5 H5A Br2 3_556 0.822(10) 2.571(11) 3.388(2) 173(4)
O4 H4B O5 3_655 0.816(10) 2.093(18) 2.869(3) 159(4)
O1 H1B Br2 4_665 0.819(10) 2.88(3) 3.506(2) 134(3)
O1 H1A Br1 2_545 0.824(10) 2.477(11) 3.298(2) 176(3)
O2 H2B Br1 . 0.816(10) 2.423(11) 3.228(2) 169(3)
O2 H2A Br1 2_645 0.819(10) 2.429(13) 3.230(2) 166(4)
O6 H6B O8 3_665 0.822(10) 2.001(15) 2.798(3) 164(4)
O6 H6A Br2 1_554 0.821(10) 2.610(12) 3.422(2) 170(4)
O8 H8B O1 . 0.824(10) 2.44(3) 2.845(3) 112(3)
O8 H8A O9 1_554 0.823(10) 1.932(11) 2.750(3) 173(4)
O7 H7B Br2 1_554 0.817(10) 2.548(15) 3.332(2) 161(3)
O7 H7A O9 3_566 0.816(10) 1.972(14) 2.772(3) 167(4)
